data_2018196
loop_
_publ_author_name
'Parkin, Sean R.'
'Behrman, Edward J.'

_publ_section_title
;
 Channel-forming solvate crystals and isostructural solvent-free powder
 of 5-hydroxy-6-methyl-2-pyridone
;
_journal_coeditor_code MX3051
_journal_issue 8
_journal_name_full 'Acta Crystallographica Section C'
_journal_page_first o324
_journal_page_last o328
_journal_paper_doi 10.1107/S0108270111026254
_journal_volume 67
_journal_year 2011
_chemical_formula_iupac 'C6 H7 N O2 , 0.1667C3 H6 O'
_chemical_formula_moiety 'C6 H7 N O2, 0.1667(C3 H6 O)'
_chemical_formula_sum 'C6.5 H8 N O2.1667'
_chemical_formula_weight 134.81
_chemical_name_systematic
;
5-hydroxy-6-methyl-2-pyridone acetone 0.167-solvate
;
_space_group_IT_number 148
_symmetry_cell_setting trigonal
_symmetry_space_group_name_Hall '-R 3'
_symmetry_space_group_name_H-M 'R -3 :H'
_atom_sites_solution_hydrogens geom
_atom_sites_solution_primary direct
_atom_sites_solution_secondary difmap
_audit_creation_method SHELXL97
_cell_angle_alpha 90.00
_cell_angle_beta 90.00
_cell_angle_gamma 120.00
_cell_formula_units_Z 18
_cell_length_a 24.7962(3)
_cell_length_b 24.7962(3)
_cell_length_c 5.29240(10)
_cell_measurement_reflns_used 3409
_cell_measurement_temperature 90.0(2)
_cell_measurement_theta_max 67.98
_cell_measurement_theta_min 3.57
_cell_volume 2818.08(7)
_computing_cell_refinement 'APEX2 (Bruker, 2006)'
_computing_data_collection 'APEX2 (Bruker, 2006)'
_computing_data_reduction 'APEX2 (Bruker, 2006)'
_computing_molecular_graphics 'XP in SHELXTL (Sheldrick, 2008)'
_computing_publication_material 'SHELXL97 (Sheldrick, 2008) and local procedures'
_computing_structure_refinement 'SHELXL97 (Sheldrick, 2008)'
_computing_structure_solution 'SHELXS97 (Sheldrick, 2008)'
_diffrn_ambient_temperature 90.0(2)
_diffrn_detector_area_resol_mean 5.6
_diffrn_measured_fraction_theta_full 0.999
_diffrn_measured_fraction_theta_max 0.999
_diffrn_measurement_device_type 'Bruker X8 Proteum'
_diffrn_measurement_method '\f and \w'
_diffrn_radiation_monochromator 'graded multilayer optics'
_diffrn_radiation_source 'fine-focus rotating anode'
_diffrn_radiation_type CuK\a
_diffrn_radiation_wavelength 1.54178
_diffrn_reflns_av_R_equivalents 0.0766
_diffrn_reflns_av_sigmaI/netI 0.0309
_diffrn_reflns_limit_h_max 29
_diffrn_reflns_limit_h_min -29
_diffrn_reflns_limit_k_max 29
_diffrn_reflns_limit_k_min -29
_diffrn_reflns_limit_l_max 6
_diffrn_reflns_limit_l_min -4
_diffrn_reflns_number 14372
_diffrn_reflns_theta_full 68.20
_diffrn_reflns_theta_max 68.20
_diffrn_reflns_theta_min 3.56
_diffrn_standards_number 0
_exptl_absorpt_coefficient_mu 0.908
_exptl_absorpt_correction_type none
_exptl_crystal_colour colourless
_exptl_crystal_density_diffrn 1.430
_exptl_crystal_density_method 'not measured'
_exptl_crystal_description needle
_exptl_crystal_F_000 1284
_exptl_crystal_size_max 0.12
_exptl_crystal_size_mid 0.01
_exptl_crystal_size_min 0.01
_refine_diff_density_max 0.170
_refine_diff_density_min -0.389
_refine_ls_extinction_coef 0.00073(18)
_refine_ls_extinction_expression Fc^*^=kFc[1+0.001xFc^2^\l^3^/sin(2\q)]^-1/4^
_refine_ls_extinction_method 'SHELXL97 (Sheldrick, 2008)'
_refine_ls_goodness_of_fit_ref 1.028
_refine_ls_hydrogen_treatment constr
_refine_ls_matrix_type full
_refine_ls_number_parameters 101
_refine_ls_number_reflns 1153
_refine_ls_number_restraints 6
_refine_ls_restrained_S_all 1.027
_refine_ls_R_factor_all 0.0666
_refine_ls_R_factor_gt 0.0441
_refine_ls_shift/su_max 0.002
_refine_ls_shift/su_mean 0.000
_refine_ls_structure_factor_coef Fsqd
_refine_ls_weighting_details 'calc w = 1/[\s^2^(Fo^2^)+(0.0629P)^2^+5.4027P] where P=(Fo^2^+2Fc^2^)/3'
_refine_ls_weighting_scheme calc
_refine_ls_wR_factor_gt 0.1118
_refine_ls_wR_factor_ref 0.1300
_reflns_number_gt 854
_reflns_number_total 1153
_reflns_threshold_expression I>2\s(I)
_cod_data_source_file mx3051.cif
_cod_data_source_block Ia
_cod_original_sg_symbol_H-M 'R -3'
_cod_original_formula_sum 'C6.50 H8 N O2.1667'
_cod_database_code 2018196
_cod_database_fobs_code 2018196

loop_
_symmetry_equiv_pos_as_xyz
'x, y, z'
'-y, x-y, z'
'-x+y, -x, z'
'x+2/3, y+1/3, z+1/3'
'-y+2/3, x-y+1/3, z+1/3'
'-x+y+2/3, -x+1/3, z+1/3'
'x+1/3, y+2/3, z+2/3'
'-y+1/3, x-y+2/3, z+2/3'
'-x+y+1/3, -x+2/3, z+2/3'
'-x, -y, -z'
'y, -x+y, -z'
'x-y, x, -z'
'-x+2/3, -y+1/3, -z+1/3'
'y+2/3, -x+y+1/3, -z+1/3'
'x-y+2/3, x+1/3, -z+1/3'
'-x+1/3, -y+2/3, -z+2/3'
'y+1/3, -x+y+2/3, -z+2/3'
'x-y+1/3, x+2/3, -z+2/3'

loop_
_atom_site_type_symbol
_atom_site_label
_atom_site_fract_x
_atom_site_fract_y
_atom_site_fract_z
_atom_site_U_iso_or_equiv
_atom_site_adp_type
_atom_site_calc_flag
_atom_site_refinement_flags
_atom_site_occupancy
_atom_site_symmetry_multiplicity
_atom_site_disorder_assembly
_atom_site_disorder_group
N N1 0.55395(8) 0.50854(8) 0.2534(3) 0.0290(5) Uani d . 1 1 . .
H H1 0.5336 0.4842 0.1252 0.035 Uiso calc R 1 1 . .
C C2 0.55002(9) 0.56112(10) 0.2845(4) 0.0283(5) Uani d . 1 1 . .
C C3 0.58299(10) 0.59894(10) 0.4935(4) 0.0301(5) Uani d . 1 1 . .
H H3 0.5820 0.6361 0.5267 0.036 Uiso calc R 1 1 . .
C C4 0.61623(10) 0.58200(10) 0.6475(4) 0.0306(5) Uani d . 1 1 . .
H H4 0.6379 0.6077 0.7875 0.037 Uiso calc R 1 1 . .
C C5 0.61921(10) 0.52778(10) 0.6048(4) 0.0301(5) Uani d . 1 1 . .
C C6 0.58679(10) 0.49035(10) 0.4044(4) 0.0303(5) Uani d . 1 1 . .
O O1 0.51734(7) 0.57242(7) 0.1304(3) 0.0311(4) Uani d . 1 1 . .
O O2 0.65110(7) 0.50989(7) 0.7627(3) 0.0368(5) Uani d . 1 1 . .
H H2 0.6853 0.5411 0.8017 0.055 Uiso calc R 1 1 . .
C C7 0.58305(12) 0.43014(11) 0.3433(5) 0.0375(6) Uani d . 1 1 . .
H H7A 0.6167 0.4277 0.4296 0.056 Uiso calc R 1 1 . .
H H7B 0.5871 0.4272 0.1603 0.056 Uiso calc R 1 1 . .
H H7C 0.5428 0.3957 0.3994 0.056 Uiso calc R 1 1 . .
O O1S 0.6492(7) 0.3252(11) 0.487(2) 0.075(5) Uiso d PDU 0.17 1 A -1
C C1S 0.6727(5) 0.3358(10) 0.716(2) 0.050(3) Uiso d PDU 0.17 1 A -1
C C2S 0.682(4) 0.3889(14) 0.831(5) 0.064(6) Uiso d PDU 0.17 1 A -1
H H2S1 0.6589 0.4055 0.7383 0.096 Uiso calc PR 0.17 1 A -1
H H2S2 0.7263 0.4198 0.8307 0.096 Uiso calc PR 0.17 1 A -1
H H2S3 0.6666 0.3796 1.0050 0.096 Uiso calc PR 0.17 1 A -1
C C3S 0.685(4) 0.292(3) 0.811(4) 0.063(5) Uiso d PDU 0.17 1 A -1
H H3S1 0.6643 0.2544 0.7070 0.094 Uiso calc PR 0.17 1 A -1
H H3S2 0.6694 0.2820 0.9849 0.094 Uiso calc PR 0.17 1 A -1
H H3S3 0.7300 0.3083 0.8100 0.094 Uiso calc PR 0.17 1 A -1

loop_
_atom_site_aniso_label
_atom_site_aniso_U_11
_atom_site_aniso_U_22
_atom_site_aniso_U_33
_atom_site_aniso_U_12
_atom_site_aniso_U_13
_atom_site_aniso_U_23
N1 0.0314(9) 0.0283(9) 0.0205(9) 0.0100(8) -0.0001(7) -0.0003(7)
C2 0.0285(11) 0.0291(11) 0.0201(10) 0.0090(9) 0.0047(8) 0.0015(8)
C3 0.0334(11) 0.0300(11) 0.0214(10) 0.0117(9) 0.0022(8) -0.0019(8)
C4 0.0312(11) 0.0322(11) 0.0197(10) 0.0094(9) 0.0017(8) -0.0007(8)
C5 0.0296(11) 0.0333(11) 0.0218(10) 0.0116(9) 0.0025(8) 0.0042(8)
C6 0.0305(11) 0.0315(11) 0.0226(10) 0.0108(9) 0.0037(8) 0.0029(8)
O1 0.0344(8) 0.0325(8) 0.0224(8) 0.0137(7) -0.0018(6) 0.0003(6)
O2 0.0381(9) 0.0371(9) 0.0292(8) 0.0143(7) -0.0044(7) 0.0027(6)
C7 0.0420(13) 0.0341(12) 0.0334(12) 0.0168(10) -0.0018(10) 0.0001(10)

loop_
_atom_type_symbol
_atom_type_description
_atom_type_scat_dispersion_real
_atom_type_scat_dispersion_imag
_atom_type_scat_source
C C 0.0181 0.0091 'International Tables Vol C Tables 4.2.6.8 and 6.1.1.4'
H H 0.0000 0.0000 'International Tables Vol C Tables 4.2.6.8 and 6.1.1.4'
N N 0.0311 0.0180 'International Tables Vol C Tables 4.2.6.8 and 6.1.1.4'
O O 0.0492 0.0322 'International Tables Vol C Tables 4.2.6.8 and 6.1.1.4'

loop_
_geom_angle_atom_site_label_1
_geom_angle_atom_site_label_2
_geom_angle_atom_site_label_3
_geom_angle
_geom_angle_publ_flag
C2 N1 C6 125.66(18) y
C2 N1 H1 117.2 ?
C6 N1 H1 117.2 ?
O1 C2 N1 119.29(18) y
O1 C2 C3 125.0(2) y
N1 C2 C3 115.68(19) y
C4 C3 C2 120.0(2) y
C4 C3 H3 120.0 ?
C2 C3 H3 120.0 ?
C3 C4 C5 121.9(2) y
C3 C4 H4 119.1 ?
C5 C4 H4 119.1 ?
O2 C5 C6 119.4(2) y
O2 C5 C4 121.95(19) y
C6 C5 C4 118.6(2) y
N1 C6 C5 118.2(2) y
N1 C6 C7 117.13(19) y
C5 C6 C7 124.7(2) y
C5 O2 H2 109.5 ?
C6 C7 H7A 109.5 ?
C6 C7 H7B 109.5 ?
H7A C7 H7B 109.5 ?
C6 C7 H7C 109.5 ?
H7A C7 H7C 109.5 ?
H7B C7 H7C 109.5 ?
O1S C1S C2S 116.5(12) ?
O1S C1S C3S 115.8(12) ?
C2S C1S C3S 127.7(16) ?
C1S C2S H2S1 109.5 ?
C1S C2S H2S2 109.5 ?
H2S1 C2S H2S2 109.5 ?
C1S C2S H2S3 109.5 ?
H2S1 C2S H2S3 109.5 ?
H2S2 C2S H2S3 109.5 ?
C1S C3S H3S1 109.5 ?
C1S C3S H3S2 109.5 ?
H3S1 C3S H3S2 109.5 ?
C1S C3S H3S3 109.5 ?
H3S1 C3S H3S3 109.5 ?
H3S2 C3S H3S3 109.5 ?

loop_
_geom_bond_atom_site_label_1
_geom_bond_atom_site_label_2
_geom_bond_distance
_geom_bond_publ_flag
N1 C2 1.365(3) y
N1 C6 1.368(3) y
N1 H1 0.8800 ?
C2 O1 1.276(3) y
C2 C3 1.416(3) y
C3 C4 1.366(3) y
C3 H3 0.9500 ?
C4 C5 1.401(3) y
C4 H4 0.9500 ?
C5 O2 1.368(3) y
C5 C6 1.373(3) y
C6 C7 1.485(3) y
O2 H2 0.8400 ?
C7 H7A 0.9800 ?
C7 H7B 0.9800 ?
C7 H7C 0.9800 ?
O1S C1S 1.312(16) ?
C1S C2S 1.361(14) ?
C1S C3S 1.361(14) ?
C2S H2S1 0.9800 ?
C2S H2S2 0.9800 ?
C2S H2S3 0.9800 ?
C3S H3S1 0.9800 ?
C3S H3S2 0.9800 ?
C3S H3S3 0.9800 ?

loop_
_geom_hbond_atom_site_label_D
_geom_hbond_atom_site_label_H
_geom_hbond_atom_site_label_A
_geom_hbond_site_symmetry_A
_geom_hbond_distance_DH
_geom_hbond_distance_HA
_geom_hbond_distance_DA
_geom_hbond_angle_DHA
N1 H1 O1 10_665 0.88 1.90 2.781(2) 174.3
O2 H2 O1 8_655 0.84 1.81 2.634(2) 165.0

loop_
_geom_torsion_atom_site_label_1
_geom_torsion_atom_site_label_2
_geom_torsion_atom_site_label_3
_geom_torsion_atom_site_label_4
_geom_torsion
C6 N1 C2 O1 -179.56(18)
C6 N1 C2 C3 -0.4(3)
O1 C2 C3 C4 179.5(2)
N1 C2 C3 C4 0.4(3)
C2 C3 C4 C5 0.3(3)
C3 C4 C5 O2 -178.22(19)
C3 C4 C5 C6 -1.1(3)
C2 N1 C6 C5 -0.4(3)
C2 N1 C6 C7 177.8(2)
O2 C5 C6 N1 178.30(17)
C4 C5 C6 N1 1.1(3)
O2 C5 C6 C7 0.3(3)
C4 C5 C6 C7 -176.9(2)
